data_7121640
loop_
_publ_author_name
'Liu, Zhanning'
'Li, Qiang'
'Zhu, He'
'Lin, Kun'
'Deng, Jinxia'
'Chen, Jun'
'Xing, Xianran'

_publ_section_title
;
 3D negative thermal expansion in orthorhombic MIL-68(In).
;
_journal_issue 45
_journal_name_full 'Chemical communications (Cambridge, England)'
_journal_page_first 5712
_journal_page_last 5715
_journal_paper_doi 10.1039/c8cc03219j
_journal_volume 54
_journal_year 2018
_chemical_formula_sum 'C24 H12 In3 O15'
_chemical_formula_weight 884.80
_space_group_IT_number 63
_space_group_name_Hall '-C 2c 2'
_space_group_name_H-M_alt 'C m c m'
_symmetry_cell_setting orthorhombic
_symmetry_space_group_name_Hall '-C 2c 2'
_symmetry_space_group_name_H-M 'C m c m'
_atom_sites_solution_hydrogens geom
_atom_sites_solution_primary direct
_atom_sites_solution_secondary difmap
_audit_creation_method SHELXL-97
_audit_update_record
;
2017-12-17 deposited with the CCDC.
2018-05-04 downloaded from the CCDC.
;
_cell_angle_alpha 90.00
_cell_angle_beta 90.00
_cell_angle_gamma 90.00
_cell_formula_units_Z 4
_cell_length_a 21.851(4)
_cell_length_b 37.882(13)
_cell_length_c 7.2460(15)
_cell_measurement_reflns_used 3606
_cell_measurement_temperature 225(2)
_cell_measurement_theta_max 27.14
_cell_measurement_theta_min 2.85
_cell_volume 5998(3)
_computing_cell_refinement 'Bruker SMART'
_computing_data_collection 'Bruker SMART'
_computing_data_reduction 'Bruker SAINT'
_computing_molecular_graphics 'Bruker SHELXTL'
_computing_publication_material 'Bruker SHELXTL'
_computing_structure_refinement 'SHELXL-97 (Sheldrick, 1997)'
_computing_structure_solution 'SHELXS-97 (Sheldrick, 1990)'
_diffrn_ambient_temperature 225(2)
_diffrn_measured_fraction_theta_full 0.975
_diffrn_measured_fraction_theta_max 0.975
_diffrn_measurement_device_type 'CCD area detector'
_diffrn_measurement_method 'phi and omega scans'
_diffrn_radiation_monochromator graphite
_diffrn_radiation_source 'fine-focus sealed tube'
_diffrn_radiation_type MoK\a
_diffrn_radiation_wavelength 0.72
_diffrn_reflns_av_R_equivalents 0.0175
_diffrn_reflns_av_sigmaI/netI 0.0189
_diffrn_reflns_limit_h_max 27
_diffrn_reflns_limit_h_min -28
_diffrn_reflns_limit_k_max 48
_diffrn_reflns_limit_k_min -48
_diffrn_reflns_limit_l_max 0
_diffrn_reflns_limit_l_min -8
_diffrn_reflns_number 12124
_diffrn_reflns_theta_full 27.14
_diffrn_reflns_theta_max 27.14
_diffrn_reflns_theta_min 2.85
_exptl_absorpt_coefficient_mu 1.203
_exptl_absorpt_correction_T_max 0.96
_exptl_absorpt_correction_T_min 0.945
_exptl_absorpt_correction_type multi-scan
_exptl_absorpt_process_details
;
CrysAlisPro, Agilent Technologies,
Version 1.171.35.11 (release 16-05-2011 CrysAlis171 .NET)
(compiled May 16 2011,17:55:39)
Empirical absorption correction using spherical harmonics,
 implemented in SCALE3 ABSPACK scaling algorithm.
;
_exptl_crystal_colour colourless
_exptl_crystal_density_diffrn 0.980
_exptl_crystal_density_method 'not measured'
_exptl_crystal_description needle
_exptl_crystal_F_000 1692
_exptl_crystal_size_max 0.15
_exptl_crystal_size_mid 0.04
_exptl_crystal_size_min 0.035
_refine_diff_density_max 2.368
_refine_diff_density_min -2.300
_refine_diff_density_rms 0.243
_refine_ls_extinction_method none
_refine_ls_goodness_of_fit_ref 1.125
_refine_ls_hydrogen_treatment mixed
_refine_ls_matrix_type full
_refine_ls_number_parameters 108
_refine_ls_number_reflns 3606
_refine_ls_number_restraints 5
_refine_ls_restrained_S_all 1.125
_refine_ls_R_factor_all 0.0800
_refine_ls_R_factor_gt 0.0729
_refine_ls_shift/su_max 0.000
_refine_ls_shift/su_mean 0.000
_refine_ls_structure_factor_coef Fsqd
_refine_ls_weighting_details 'calc w=1/[\s^2^(Fo^2^)+(0.0787P)^2^+186.5072P] where P=(Fo^2^+2Fc^2^)/3'
_refine_ls_weighting_scheme calc
_refine_ls_wR_factor_gt 0.1972
_refine_ls_wR_factor_ref 0.2007
_reflns_number_gt 2935
_reflns_number_total 3606
_reflns_threshold_expression >2sigma(I)
_cod_data_source_file c8cc03219j2.cif
_cod_data_source_block mil-225
_cod_depositor_comments
;
The following automatic conversions were performed:

'_symmetry_cell_setting' value 'Orthorhombic' changed to
'orthorhombic' according to
/home/data/users/saulius/crontab/automatic-downloads/rss-feeds/RSC/lib/dictionaries/cif_core.dic
dictionary named 'cif_core.dic' version 2.4.2 from 2011-04-26.

Automatic conversion script
Id: cif_fix_values 4973 2017-02-22 13:04:09Z antanas 

 Adding full bibliography for 7121639--7121644.cif.
;
_cod_original_sg_symbol_H-M Cmcm
_cod_database_code 7121640
_platon_squeeze_void_probe_radius 1.20

loop_
_symmetry_equiv_pos_as_xyz
'x, y, z'
'-x, -y, z+1/2'
'x, -y, -z'
'-x, y, -z+1/2'
'x+1/2, y+1/2, z'
'-x+1/2, -y+1/2, z+1/2'
'x+1/2, -y+1/2, -z'
'-x+1/2, y+1/2, -z+1/2'
'-x, -y, -z'
'x, y, -z-1/2'
'-x, y, z'
'x, -y, z-1/2'
'-x+1/2, -y+1/2, -z'
'x+1/2, y+1/2, -z-1/2'
'-x+1/2, y+1/2, z'
'x+1/2, -y+1/2, z-1/2'

loop_
_atom_site_label
_atom_site_type_symbol
_atom_site_fract_x
_atom_site_fract_y
_atom_site_fract_z
_atom_site_U_iso_or_equiv
_atom_site_adp_type
_atom_site_occupancy
_atom_site_symmetry_multiplicity
_atom_site_calc_flag
_atom_site_refinement_flags
In1 In 0.2500 0.2500 0.5000 0.0124(2) Uani 1 2 d SD
In2 In 0.0000 0.0000 0.5000 0.0127(2) Uani 1 4 d SD
O4 O 0.0648(3) 0.03891(14) 0.5954(8) 0.0457(16) Uani 1 1 d D
O2 O 0.2208(3) 0.19856(8) 0.5968(8) 0.0403(15) Uani 1 1 d D
O1 O 0.34142(11) 0.23892(18) 0.5962(7) 0.0385(14) Uani 1 1 d D
O3 O 0.2724(4) 0.22461(12) 0.2500 0.040(2) Uani 1 2 d SD
O5 O 0.0000 -0.02534(6) 0.7500 0.0127(2) Uani 1 4 d SD
C1 C 0.3671(5) 0.2377(3) 0.7500 0.025(2) Uani 1 2 d S
C9 C 0.0790(5) 0.0516(3) 0.7500 0.028(2) Uani 1 2 d S
C8 C 0.1151(5) 0.0858(2) 0.7500 0.027(2) Uani 1 2 d S
C3 C 0.4684(3) 0.2362(3) 0.5873(11) 0.047(3) Uani 1 1 d .
H3 H 0.4474 0.2365 0.4757 0.056 Uiso 1 1 calc R
C6 C 0.1627(5) 0.1336(2) 0.5878(11) 0.047(3) Uani 1 1 d .
H6 H 0.1737 0.1442 0.4768 0.057 Uiso 1 1 calc R
C4 C 0.2082(5) 0.1858(3) 0.7500 0.028(2) Uani 1 2 d S
C7 C 0.1313(5) 0.1016(2) 0.5860(11) 0.045(2) Uani 1 1 d .
H7 H 0.1213 0.0909 0.4744 0.054 Uiso 1 1 calc R
C5 C 0.1776(5) 0.1496(3) 0.7500 0.027(2) Uani 1 2 d S
C2 C 0.4364(5) 0.2356(3) 0.7500 0.028(2) Uani 1 2 d S

loop_
_atom_site_aniso_label
_atom_site_aniso_U_11
_atom_site_aniso_U_22
_atom_site_aniso_U_33
_atom_site_aniso_U_23
_atom_site_aniso_U_13
_atom_site_aniso_U_12
In1 0.0119(3) 0.0187(3) 0.0066(3) -0.0001(2) -0.0001(2) -0.00634(19)
In2 0.0234(4) 0.0080(4) 0.0068(4) -0.0005(3) 0.000 0.000
O4 0.064(4) 0.036(3) 0.037(3) -0.007(3) -0.001(3) -0.038(3)
O2 0.060(4) 0.029(3) 0.032(3) 0.007(2) 0.005(3) -0.026(3)
O1 0.014(2) 0.081(4) 0.020(3) -0.003(3) -0.008(2) 0.007(3)
O3 0.060(6) 0.043(5) 0.017(4) 0.000 0.000 -0.012(4)
O5 0.0234(4) 0.0080(4) 0.0068(4) -0.0005(3) 0.000 0.000
C1 0.019(5) 0.046(6) 0.010(5) 0.000 0.000 0.001(4)
C9 0.042(6) 0.018(4) 0.024(5) 0.000 0.000 -0.016(4)
C8 0.039(6) 0.016(4) 0.026(5) 0.000 0.000 -0.017(4)
C3 0.012(4) 0.116(8) 0.011(4) -0.001(4) -0.001(3) -0.003(4)
C6 0.085(7) 0.042(4) 0.015(4) 0.003(3) -0.006(4) -0.044(5)
C4 0.032(5) 0.037(6) 0.016(5) 0.000 0.000 -0.013(5)
C7 0.078(7) 0.037(4) 0.020(4) -0.004(3) 0.008(4) -0.039(4)
C5 0.037(6) 0.018(4) 0.027(5) 0.000 0.000 -0.013(4)
C2 0.016(4) 0.052(7) 0.015(5) 0.000 0.000 -0.004(4)

loop_
_atom_type_symbol
_atom_type_description
_atom_type_scat_dispersion_real
_atom_type_scat_dispersion_imag
_atom_type_scat_source
C C 0.0033 0.0016 'International Tables Vol C Tables 4.2.6.8 and 6.1.1.4'
H H 0.0000 0.0000 'International Tables Vol C Tables 4.2.6.8 and 6.1.1.4'
In In -0.7276 1.3100 'International Tables Vol C Tables 4.2.6.8 and 6.1.1.4'
O O 0.0106 0.0060 'International Tables Vol C Tables 4.2.6.8 and 6.1.1.4'

loop_
_geom_angle_atom_site_label_1
_geom_angle_atom_site_label_2
_geom_angle_atom_site_label_3
_geom_angle
_geom_angle_site_symmetry_1
_geom_angle_site_symmetry_3
O3 In1 O3 179.997(1) 13_556 .
O3 In1 O1 91.5(2) 13_556 .
O3 In1 O1 88.5(2) . .
O3 In1 O1 88.5(2) 13_556 13_556
O3 In1 O1 91.5(2) . 13_556
O1 In1 O1 180.0 . 13_556
O3 In1 O2 93.7(2) 13_556 .
O3 In1 O2 86.3(2) . .
O1 In1 O2 89.6(3) . .
O1 In1 O2 90.4(3) 13_556 .
O3 In1 O2 86.3(2) 13_556 13_556
O3 In1 O2 93.7(2) . 13_556
O1 In1 O2 90.4(3) . 13_556
O1 In1 O2 89.6(3) 13_556 13_556
O2 In1 O2 180.00(7) . 13_556
O5 In2 O5 180.0 . 9_556
O5 In2 O4 92.12(17) . 11
O5 In2 O4 87.88(17) 9_556 11
O5 In2 O4 92.12(17) . .
O5 In2 O4 87.88(17) 9_556 .
O4 In2 O4 82.0(4) 11 .
O5 In2 O4 87.88(17) . 9_556
O5 In2 O4 92.12(17) 9_556 9_556
O4 In2 O4 98.0(4) 11 9_556
O4 In2 O4 180.0 . 9_556
O5 In2 O4 87.88(17) . 3_556
O5 In2 O4 92.12(17) 9_556 3_556
O4 In2 O4 180.0 11 3_556
O4 In2 O4 98.0(4) . 3_556
O4 In2 O4 82.0(4) 9_556 3_556
C9 O4 In2 135.1(6) . .
C4 O2 In1 134.8(6) . .
C1 O1 In1 135.4(5) . .
In1 O3 In1 118.44(9) 6_554 .
In2 O5 In2 124.16(11) 2 .
O1 C1 O1 126.3(9) 10_557 .
O1 C1 C2 116.8(5) 10_557 .
O1 C1 C2 116.8(5) . .
O4 C9 O4 125.8(9) . 10_557
O4 C9 C8 117.1(4) . .
O4 C9 C8 117.1(4) 10_557 .
C7 C8 C7 119.3(9) . 10_557
C7 C8 C9 120.4(4) . .
C7 C8 C9 120.4(4) 10_557 .
C2 C3 C3 120.7(5) . 11_655
C2 C3 H3 119.6 . .
C3 C3 H3 119.6 11_655 .
C5 C6 C7 120.7(7) . .
C5 C6 H6 119.6 . .
C7 C6 H6 119.6 . .
O2 C4 O2 126.7(10) . 10_557
O2 C4 C5 116.6(5) . .
O2 C4 C5 116.6(5) 10_557 .
C8 C7 C6 119.8(7) . .
C8 C7 H7 120.1 . .
C6 C7 H7 120.1 . .
C6 C5 C6 119.5(9) . 10_557
C6 C5 C4 120.2(5) . .
C6 C5 C4 120.2(5) 10_557 .
C3 C2 C3 118.5(10) . 10_557
C3 C2 C1 120.6(5) . .
C3 C2 C1 120.6(5) 10_557 .

loop_
_geom_bond_atom_site_label_1
_geom_bond_atom_site_label_2
_geom_bond_distance
_geom_bond_site_symmetry_2
In1 O3 2.1085(11) 13_556
In1 O3 2.1085(11) .
In1 O1 2.1569(11) .
In1 O1 2.1570(11) 13_556
In1 O2 2.1670(12) .
In1 O2 2.1671(12) 13_556
In2 O5 2.0502(11) .
In2 O5 2.0502(11) 9_556
In2 O4 2.1569(11) 11
In2 O4 2.1570(11) .
In2 O4 2.1571(11) 9_556
In2 O4 2.1571(11) 3_556
O4 C9 1.259(6) .
O2 C4 1.242(6) .
O1 C1 1.249(6) .
O3 In1 2.1085(11) 6_554
O5 In2 2.0501(11) 2
C1 O1 1.249(6) 10_557
C1 C2 1.515(14) .
C9 O4 1.259(6) 10_557
C9 C8 1.516(12) .
C8 C7 1.377(9) .
C8 C7 1.377(9) 10_557
C3 C2 1.372(9) .
C3 C3 1.379(14) 11_655
C3 H3 0.9300 .
C6 C5 1.361(9) .
C6 C7 1.394(10) .
C6 H6 0.9300 .
C4 O2 1.242(6) 10_557
C4 C5 1.527(14) .
C7 H7 0.9300 .
C5 C6 1.361(9) 10_557
C2 C3 1.372(9) 10_557

loop_
_geom_torsion_atom_site_label_1
_geom_torsion_atom_site_label_2
_geom_torsion_atom_site_label_3
_geom_torsion_atom_site_label_4
_geom_torsion
_geom_torsion_site_symmetry_1
_geom_torsion_site_symmetry_4
O5 In2 O4 C9 -25.9(10) . .
O5 In2 O4 C9 154.1(10) 9_556 .
O4 In2 O4 C9 65.9(11) 11 .
O4 In2 O4 C9 -97.4(12) 9_556 .
O4 In2 O4 C9 -114.1(11) 3_556 .
O3 In1 O2 C4 -14.0(10) 13_556 .
O3 In1 O2 C4 166.0(10) . .
O1 In1 O2 C4 77.5(10) . .
O1 In1 O2 C4 -102.5(10) 13_556 .
O2 In1 O2 C4 35(6) 13_556 .
O3 In1 O1 C1 18.8(10) 13_556 .
O3 In1 O1 C1 -161.2(10) . .
O1 In1 O1 C1 65(2) 13_556 .
O2 In1 O1 C1 -74.8(10) . .
O2 In1 O1 C1 105.2(10) 13_556 .
O3 In1 O3 In1 -171(5) 13_556 6_554
O1 In1 O3 In1 -132.5(5) . 6_554
O1 In1 O3 In1 47.5(5) 13_556 6_554
O2 In1 O3 In1 137.8(5) . 6_554
O2 In1 O3 In1 -42.2(5) 13_556 6_554
O5 In2 O5 In2 0(82) 9_556 2
O4 In2 O5 In2 -41.03(19) 11 2
O4 In2 O5 In2 41.03(19) . 2
O4 In2 O5 In2 -138.97(19) 9_556 2
O4 In2 O5 In2 138.97(19) 3_556 2
In1 O1 C1 O1 10(2) . 10_557
In1 O1 C1 C2 -168.5(7) . .
In2 O4 C9 O4 15(2) . 10_557
In2 O4 C9 C8 -163.5(7) . .
O4 C9 C8 C7 -0.4(17) . .
O4 C9 C8 C7 -178.7(11) 10_557 .
O4 C9 C8 C7 178.7(11) . 10_557
O4 C9 C8 C7 0.4(17) 10_557 10_557
In1 O2 C4 O2 -16(2) . 10_557
In1 O2 C4 C5 168.6(7) . .
C7 C8 C7 C6 -1(2) 10_557 .
C9 C8 C7 C6 177.9(10) . .
C5 C6 C7 C8 -0.1(17) . .
C7 C6 C5 C6 1(2) . 10_557
C7 C6 C5 C4 -175.9(10) . .
O2 C4 C5 C6 -3.2(17) . .
O2 C4 C5 C6 -179.4(11) 10_557 .
O2 C4 C5 C6 179.4(11) . 10_557
O2 C4 C5 C6 3.2(17) 10_557 10_557
C3 C3 C2 C3 2.1(16) 11_655 10_557
C3 C3 C2 C1 176.4(8) 11_655 .
O1 C1 C2 C3 -176.4(11) 10_557 .
O1 C1 C2 C3 2.1(18) . .
O1 C1 C2 C3 -2.1(18) 10_557 10_557
O1 C1 C2 C3 176.4(11) . 10_557

loop_
_platon_squeeze_void_nr
_platon_squeeze_void_average_x
_platon_squeeze_void_average_y
_platon_squeeze_void_average_z
_platon_squeeze_void_volume
_platon_squeeze_void_count_electrons
_platon_squeeze_void_content
1 0.500 0.000 -0.163 1495 314 ' '
2 0.000 0.165 0.012 198 38 ' '
3 0.500 0.335 -0.062 200 38 ' '
4 0.000 0.500 -0.062 1495 314 ' '
5 0.500 0.665 0.012 198 38 ' '
6 0.000 0.835 -0.062 200 38 ' '
